data_4101899
loop_
_publ_author_name
'Chang Ho Oh'
'Swastik Karmakar'
'HyoSeung Park'
'YoungCheon Ahn'
'Jung Wook Kim'

_publ_section_title
;
 Domino Process in Silver-Catalyzed Reactions of N-Arylformimidates and
 Active Methylene Compounds Involving Cycloisomerization and 1,3-Alkenyl
 Shift
;
_journal_name_full 'Journal of the American Chemical Society'
_journal_page_first 1792
_journal_page_last 1793
_journal_paper_doi 10.1021/ja9106226
_journal_volume 132
_journal_year 2010
_chemical_formula_sum 'C20 H17 N O4'
_chemical_formula_weight 335.35
_chemical_name_systematic
;
 ?
;
_space_group_IT_number 61
_symmetry_cell_setting orthorhombic
_symmetry_space_group_name_Hall '-P 2ac 2ab'
_symmetry_space_group_name_H-M 'P b c a'
_atom_sites_solution_hydrogens geom
_atom_sites_solution_primary direct
_atom_sites_solution_secondary difmap
_audit_creation_method SHELXL-97
_cell_angle_alpha 90.00
_cell_angle_beta 90.00
_cell_angle_gamma 90.00
_cell_formula_units_Z 8
_cell_length_a 9.1227(11)
_cell_length_b 18.873(2)
_cell_length_c 20.343(2)
_cell_measurement_reflns_used 5834
_cell_measurement_temperature 100(2)
_cell_measurement_theta_max 27.255
_cell_measurement_theta_min 2.379
_cell_volume 3502.5(7)
_computing_cell_refinement 'Bruker SMART APEXll'
_computing_data_collection 'Bruker SMART APEXll'
_computing_data_reduction 'Bruker SAINT'
_computing_molecular_graphics WingX
_computing_publication_material WingX
_computing_structure_refinement 'SHELXL-97 (Sheldrick, 1997)'
_computing_structure_solution SHELXTL
_diffrn_ambient_temperature 100(2)
_diffrn_measured_fraction_theta_full 0.993
_diffrn_measured_fraction_theta_max 0.993
_diffrn_measurement_device_type 'CCD area detector'
_diffrn_measurement_method 'omega scan'
_diffrn_radiation_monochromator graphite
_diffrn_radiation_source 'fine-focus sealed tube'
_diffrn_radiation_type MoK\a
_diffrn_radiation_wavelength 0.71073
_diffrn_reflns_av_R_equivalents 0.1243
_diffrn_reflns_av_sigmaI/netI 0.0604
_diffrn_reflns_limit_h_max 11
_diffrn_reflns_limit_h_min -12
_diffrn_reflns_limit_k_max 23
_diffrn_reflns_limit_k_min -25
_diffrn_reflns_limit_l_max 27
_diffrn_reflns_limit_l_min -27
_diffrn_reflns_number 52016
_diffrn_reflns_theta_full 28.30
_diffrn_reflns_theta_max 28.30
_diffrn_reflns_theta_min 2.00
_exptl_absorpt_coefficient_mu 0.089
_exptl_absorpt_correction_T_max 0.9933
_exptl_absorpt_correction_T_min 0.9762
_exptl_absorpt_correction_type multi-scan
_exptl_absorpt_process_details SADABS
_exptl_crystal_colour white
_exptl_crystal_density_diffrn 1.272
_exptl_crystal_density_method 'not measured'
_exptl_crystal_description needle
_exptl_crystal_F_000 1408
_exptl_crystal_size_max 0.27
_exptl_crystal_size_mid 0.11
_exptl_crystal_size_min 0.08
_refine_diff_density_max 0.295
_refine_diff_density_min -0.267
_refine_diff_density_rms 0.060
_refine_ls_extinction_method none
_refine_ls_goodness_of_fit_ref 1.031
_refine_ls_hydrogen_treatment constr
_refine_ls_matrix_type full
_refine_ls_number_parameters 226
_refine_ls_number_reflns 4312
_refine_ls_number_restraints 0
_refine_ls_restrained_S_all 1.031
_refine_ls_R_factor_all 0.1149
_refine_ls_R_factor_gt 0.0565
_refine_ls_shift/su_max 0.001
_refine_ls_shift/su_mean 0.000
_refine_ls_structure_factor_coef Fsqd
_refine_ls_weighting_details 'calc w=1/[\s^2^(Fo^2^)+(0.0392P)^2^+3.1072P] where P=(Fo^2^+2Fc^2^)/3'
_refine_ls_weighting_scheme calc
_refine_ls_wR_factor_gt 0.1012
_refine_ls_wR_factor_ref 0.1282
_reflns_number_gt 2651
_reflns_number_total 4312
_reflns_threshold_expression >2sigma(I)
_cod_data_source_file ja9106226_si_002.cif
_cod_data_source_block pbcn
_cod_database_code 4101899

loop_
_symmetry_equiv_pos_as_xyz
'x, y, z'
'-x+1/2, -y, z+1/2'
'-x, y+1/2, -z+1/2'
'x+1/2, -y+1/2, -z'
'-x, -y, -z'
'x-1/2, y, -z-1/2'
'x, -y-1/2, z-1/2'
'-x-1/2, y-1/2, z'

loop_
_atom_site_label
_atom_site_type_symbol
_atom_site_fract_x
_atom_site_fract_y
_atom_site_fract_z
_atom_site_U_iso_or_equiv
_atom_site_adp_type
_atom_site_occupancy
_atom_site_symmetry_multiplicity
_atom_site_calc_flag
_atom_site_refinement_flags
_atom_site_disorder_assembly
_atom_site_disorder_group
O1 O 0.67764(19) 1.19701(7) 0.75894(8) 0.0320(4) Uani 1 1 d . . .
O2 O 0.84496(18) 1.14261(7) 0.69650(7) 0.0280(4) Uani 1 1 d . . .
O3 O 0.68209(19) 1.13665(7) 0.89036(7) 0.0290(4) Uani 1 1 d . . .
O4 O 0.57696(16) 1.03444(7) 0.85859(7) 0.0205(3) Uani 1 1 d . . .
N1 N 0.86027(19) 0.83443(8) 0.80738(8) 0.0188(4) Uani 1 1 d . . .
H1 H 0.8704 0.7898 0.7956 0.023 Uiso 1 1 calc R . .
C1 C 0.7552(2) 1.14618(10) 0.74821(10) 0.0215(4) Uani 1 1 d . . .
C2 C 0.8454(3) 1.20514(11) 0.65498(12) 0.0329(6) Uani 1 1 d . . .
H2A H 0.9142 1.1982 0.6185 0.049 Uiso 1 1 calc R . .
H2B H 0.8758 1.2464 0.6809 0.049 Uiso 1 1 calc R . .
H2C H 0.7467 1.2131 0.6375 0.049 Uiso 1 1 calc R . .
C3 C 0.6700(2) 1.08852(10) 0.85128(10) 0.0198(4) Uani 1 1 d . . .
C4 C 0.4934(3) 1.03370(12) 0.91886(11) 0.0288(5) Uani 1 1 d . . .
H4A H 0.4290 0.9921 0.9194 0.043 Uiso 1 1 calc R . .
H4B H 0.4341 1.0769 0.9217 0.043 Uiso 1 1 calc R . .
H4C H 0.5605 1.0316 0.9564 0.043 Uiso 1 1 calc R . .
C5 C 0.7559(2) 1.08140(10) 0.78940(9) 0.0184(4) Uani 1 1 d . . .
C6 C 0.8201(2) 1.02071(10) 0.76852(10) 0.0190(4) Uani 1 1 d . . .
H6 H 0.8633 1.0231 0.7261 0.023 Uiso 1 1 calc R . .
C7 C 0.8329(2) 0.95290(10) 0.80096(9) 0.0171(4) Uani 1 1 d . . .
C8 C 0.8390(2) 0.93297(10) 0.86993(10) 0.0179(4) Uani 1 1 d . . .
C9 C 0.8424(2) 0.96951(10) 0.92997(10) 0.0210(4) Uani 1 1 d . . .
H9 H 0.8381 1.0198 0.9308 0.025 Uiso 1 1 calc R . .
C10 C 0.8523(2) 0.93140(11) 0.98800(10) 0.0249(5) Uani 1 1 d . . .
H10 H 0.8539 0.9561 1.0287 0.030 Uiso 1 1 calc R . .
C11 C 0.8600(2) 0.85708(11) 0.98807(11) 0.0260(5) Uani 1 1 d . . .
H11 H 0.8641 0.8323 1.0287 0.031 Uiso 1 1 calc R . .
C12 C 0.8617(2) 0.81941(11) 0.92947(10) 0.0235(5) Uani 1 1 d . . .
H12 H 0.8680 0.7692 0.9289 0.028 Uiso 1 1 calc R . .
C13 C 0.8539(2) 0.85848(10) 0.87158(10) 0.0192(4) Uani 1 1 d . . .
C14 C 0.8485(2) 0.89038(10) 0.76507(9) 0.0171(4) Uani 1 1 d . . .
C15 C 0.8471(2) 0.87831(9) 0.69355(10) 0.0181(4) Uani 1 1 d . . .
C16 C 0.7307(2) 0.90213(10) 0.65512(10) 0.0197(4) Uani 1 1 d . . .
H16 H 0.6540 0.9288 0.6747 0.024 Uiso 1 1 calc R . .
C17 C 0.7264(3) 0.88697(11) 0.58817(10) 0.0244(5) Uani 1 1 d . . .
H17 H 0.6460 0.9027 0.5623 0.029 Uiso 1 1 calc R . .
C18 C 0.8392(3) 0.84890(11) 0.55912(10) 0.0256(5) Uani 1 1 d . . .
H18 H 0.8358 0.8384 0.5135 0.031 Uiso 1 1 calc R . .
C19 C 0.9567(3) 0.82624(11) 0.59673(11) 0.0278(5) Uani 1 1 d . . .
H19 H 1.0350 0.8011 0.5766 0.033 Uiso 1 1 calc R . .
C20 C 0.9606(2) 0.84009(10) 0.66365(10) 0.0227(5) Uani 1 1 d . . .
H20 H 1.0406 0.8236 0.6893 0.027 Uiso 1 1 calc R . .

loop_
_atom_site_aniso_label
_atom_site_aniso_U_11
_atom_site_aniso_U_22
_atom_site_aniso_U_33
_atom_site_aniso_U_23
_atom_site_aniso_U_13
_atom_site_aniso_U_12
O1 0.0490(11) 0.0128(7) 0.0341(9) -0.0001(6) 0.0091(8) 0.0096(7)
O2 0.0352(10) 0.0158(7) 0.0332(8) 0.0094(6) 0.0123(7) 0.0058(7)
O3 0.0430(10) 0.0177(7) 0.0263(8) -0.0051(6) 0.0063(7) -0.0024(7)
O4 0.0245(8) 0.0168(7) 0.0203(7) 0.0011(6) 0.0014(6) -0.0009(6)
N1 0.0241(10) 0.0079(7) 0.0244(9) -0.0014(6) -0.0002(7) 0.0014(7)
C1 0.0276(12) 0.0114(9) 0.0255(10) -0.0022(8) 0.0013(9) -0.0018(9)
C2 0.0416(15) 0.0171(10) 0.0401(13) 0.0121(9) 0.0100(12) 0.0018(10)
C3 0.0252(12) 0.0110(9) 0.0234(10) 0.0005(7) 0.0004(9) 0.0039(8)
C4 0.0304(13) 0.0292(12) 0.0268(12) 0.0030(9) 0.0077(10) -0.0022(10)
C5 0.0237(11) 0.0112(9) 0.0204(10) 0.0000(7) -0.0001(9) -0.0006(8)
C6 0.0228(11) 0.0148(9) 0.0195(10) -0.0012(7) 0.0002(9) -0.0016(8)
C7 0.0191(11) 0.0135(9) 0.0187(9) -0.0004(7) 0.0007(8) 0.0008(8)
C8 0.0173(10) 0.0142(9) 0.0222(10) 0.0000(8) -0.0015(9) -0.0004(8)
C9 0.0235(11) 0.0163(9) 0.0234(10) -0.0016(8) -0.0010(9) 0.0021(9)
C10 0.0260(12) 0.0267(11) 0.0220(10) -0.0033(9) 0.0007(9) 0.0016(10)
C11 0.0273(13) 0.0285(11) 0.0222(10) 0.0072(9) 0.0015(9) 0.0017(10)
C12 0.0257(12) 0.0152(10) 0.0296(11) 0.0034(8) 0.0009(10) 0.0013(9)
C13 0.0193(11) 0.0154(9) 0.0229(10) -0.0012(8) 0.0005(9) -0.0013(8)
C14 0.0159(10) 0.0124(9) 0.0230(10) 0.0003(7) 0.0004(8) 0.0006(8)
C15 0.0216(11) 0.0099(9) 0.0228(10) -0.0009(7) -0.0003(9) -0.0046(8)
C16 0.0216(11) 0.0136(9) 0.0240(10) 0.0003(8) 0.0006(9) -0.0019(8)
C17 0.0288(13) 0.0190(10) 0.0254(11) 0.0050(8) -0.0051(9) -0.0044(9)
C18 0.0347(13) 0.0207(10) 0.0214(10) -0.0024(8) 0.0029(10) -0.0108(10)
C19 0.0307(13) 0.0235(11) 0.0291(12) -0.0086(9) 0.0083(10) -0.0012(10)
C20 0.0220(12) 0.0188(10) 0.0274(11) -0.0036(9) -0.0011(9) 0.0003(9)

loop_
_atom_type_symbol
_atom_type_description
_atom_type_scat_dispersion_real
_atom_type_scat_dispersion_imag
_atom_type_scat_source
C C 0.0033 0.0016 'International Tables Vol C Tables 4.2.6.8 and 6.1.1.4'
H H 0.0000 0.0000 'International Tables Vol C Tables 4.2.6.8 and 6.1.1.4'
N N 0.0061 0.0033 'International Tables Vol C Tables 4.2.6.8 and 6.1.1.4'
O O 0.0106 0.0060 'International Tables Vol C Tables 4.2.6.8 and 6.1.1.4'

loop_
_geom_angle_atom_site_label_1
_geom_angle_atom_site_label_2
_geom_angle_atom_site_label_3
_geom_angle
_geom_angle_site_symmetry_1
_geom_angle_site_symmetry_3
_geom_angle_publ_flag
C1 O2 C2 114.80(16) . . ?
C3 O4 C4 115.94(16) . . ?
C14 N1 C13 109.74(16) . . ?
O1 C1 O2 122.69(19) . . ?
O1 C1 C5 123.6(2) . . ?
O2 C1 C5 113.67(17) . . ?
O3 C3 O4 123.88(19) . . ?
O3 C3 C5 125.05(19) . . ?
O4 C3 C5 111.07(16) . . ?
C6 C5 C1 121.45(18) . . ?
C6 C5 C3 124.68(17) . . ?
C1 C5 C3 113.67(17) . . ?
C5 C6 C7 129.84(19) . . ?
C14 C7 C6 121.24(17) . . ?
C14 C7 C8 106.41(16) . . ?
C6 C7 C8 132.31(17) . . ?
C9 C8 C13 117.80(18) . . ?
C9 C8 C7 135.55(18) . . ?
C13 C8 C7 106.50(17) . . ?
C10 C9 C8 119.21(18) . . ?
C9 C10 C11 121.5(2) . . ?
C12 C11 C10 120.75(19) . . ?
C11 C12 C13 117.06(18) . . ?
N1 C13 C12 128.53(18) . . ?
N1 C13 C8 107.94(17) . . ?
C12 C13 C8 123.53(18) . . ?
N1 C14 C7 109.39(16) . . ?
N1 C14 C15 120.23(16) . . ?
C7 C14 C15 130.32(17) . . ?
C16 C15 C20 119.07(18) . . ?
C16 C15 C14 120.73(18) . . ?
C20 C15 C14 120.15(19) . . ?
C17 C16 C15 120.3(2) . . ?
C18 C17 C16 120.1(2) . . ?
C19 C18 C17 119.94(19) . . ?
C18 C19 C20 120.2(2) . . ?
C19 C20 C15 120.3(2) . . ?

loop_
_geom_bond_atom_site_label_1
_geom_bond_atom_site_label_2
_geom_bond_distance
_geom_bond_site_symmetry_2
_geom_bond_publ_flag
O1 C1 1.212(2) . ?
O2 C1 1.335(3) . ?
O2 C2 1.451(2) . ?
O3 C3 1.212(2) . ?
O4 C3 1.336(2) . ?
O4 C4 1.444(2) . ?
N1 C14 1.367(2) . ?
N1 C13 1.384(2) . ?
C1 C5 1.482(3) . ?
C3 C5 1.489(3) . ?
C5 C6 1.355(3) . ?
C6 C7 1.445(3) . ?
C7 C14 1.395(3) . ?
C7 C8 1.454(3) . ?
C8 C9 1.403(3) . ?
C8 C13 1.413(3) . ?
C9 C10 1.385(3) . ?
C10 C11 1.404(3) . ?
C11 C12 1.388(3) . ?
C12 C13 1.391(3) . ?
C14 C15 1.473(3) . ?
C15 C16 1.393(3) . ?
C15 C20 1.401(3) . ?
C16 C17 1.392(3) . ?
C17 C18 1.387(3) . ?
C18 C19 1.385(3) . ?
C19 C20 1.387(3) . ?

loop_
_cod_related_entry_id
_cod_related_entry_database
_cod_related_entry_code
1 ChemSpider 30660088
